data_7706273
loop_
_publ_author_name
'Lecourt, Constance'
'Izumi, Yuuta'
'Khrouz, Lhoussain'
'Toche, Fran\,cois'
'Chiriac, Rodica'
'B\'elanger-Desmarais, Nicolas'
'Reber, Christian'
'Fabelo, Oscar'
'Inoue, Katsuya'
'Desroches, C\'edric'
'Luneau, Dominique'

_publ_section_title
;
 Thermally-induced hysteretic valence tautomeric conversions in the solid
 state <i>via</i> two-step labile electron transfers in manganese-nitronyl
 nitroxide 2D-frameworks.
;
_journal_issue 44
_journal_name_full 'Dalton transactions (Cambridge, England : 2003)'
_journal_page_first 15646
_journal_page_last 15662
_journal_paper_doi 10.1039/d0dt03243c
_journal_volume 49
_journal_year 2020
_chemical_formula_moiety 'C30 H42 Mn2 N12 O6, B F4'
_chemical_formula_sum 'C30 H42 B F4 Mn2 N12 O6'
_chemical_formula_weight 863.44
_space_group_crystal_system monoclinic
_space_group_IT_number 4
_space_group_name_Hall 'P 2yb'
_space_group_name_H-M_alt 'P 1 21 1'
_atom_sites_solution_hydrogens geom
_audit_creation_date 2020-05-07
_audit_creation_method
;
Olex2 1.2
(compiled 2018.05.29 svn.r3508 for OlexSys, GUI svn.r5506)
;
_audit_update_record
;
2020-05-07 deposited with the CCDC.	2020-11-06 downloaded from the CCDC.
;
_cell_angle_alpha 90
_cell_angle_beta 90.415(11)
_cell_angle_gamma 90
_cell_formula_units_Z 2
_cell_length_a 10.608(9)
_cell_length_b 17.057(15)
_cell_length_c 10.701(9)
_cell_measurement_reflns_used 16088
_cell_measurement_temperature 173.(2)
_cell_measurement_theta_max 28.7880
_cell_measurement_theta_min 2.1897
_cell_volume 1936(3)
_computing_molecular_graphics 'Olex2 (Dolomanov et al., 2009)'
_computing_publication_material 'Olex2 (Dolomanov et al., 2009)'
_computing_structure_refinement 'ShelXL (Sheldrick, 2015)'
_diffrn_ambient_temperature 173(2)
_diffrn_detector_area_resol_mean 8.3333
_diffrn_measured_fraction_theta_full 0.985
_diffrn_measured_fraction_theta_max 0.985
_diffrn_measurement_device_type 'Bruker D8 goniometer'
_diffrn_measurement_method 'omega scans'
_diffrn_radiation_monochromator 'multilayered confocal mirror'
_diffrn_radiation_type MoKa
_diffrn_radiation_wavelength 0.71073
_diffrn_reflns_av_R_equivalents 0.0000
_diffrn_reflns_av_unetI/netI 0.0793
_diffrn_reflns_Laue_measured_fraction_full 0.999
_diffrn_reflns_Laue_measured_fraction_max 0.931
_diffrn_reflns_limit_h_max 13
_diffrn_reflns_limit_h_min -13
_diffrn_reflns_limit_k_max 22
_diffrn_reflns_limit_k_min 0
_diffrn_reflns_limit_l_max 14
_diffrn_reflns_limit_l_min 0
_diffrn_reflns_number 22233
_diffrn_reflns_point_group_measured_fraction_full 0.995
_diffrn_reflns_point_group_measured_fraction_max 0.896
_diffrn_reflns_theta_full 25.242
_diffrn_reflns_theta_max 29.376
_diffrn_reflns_theta_min 1.903
_diffrn_source 'rotating-anode X-ray tube'
_diffrn_source_type 'Bruker Turbo X-ray Source'
_exptl_absorpt_coefficient_mu 0.73
_exptl_absorpt_correction_T_max 0.98
_exptl_absorpt_correction_T_min 0.76
_exptl_absorpt_correction_type multi-scan
_exptl_absorpt_process_details 'SADABS-2016/2 - Bruker AXS area detector scaling and absorption correction'
_exptl_crystal_colour 'clear dark green'
_exptl_crystal_colour_lustre clear
_exptl_crystal_colour_modifier dark
_exptl_crystal_colour_primary green
_exptl_crystal_density_diffrn 1.485
_exptl_crystal_density_method 'not measured'
_exptl_crystal_description plate
_exptl_crystal_F_000 902
_exptl_crystal_recrystallization_method 'Methanol diffusion in water solution of the constituants'
_exptl_crystal_size_max 0.408
_exptl_crystal_size_mid 0.29
_exptl_crystal_size_min 0.032
_refine_diff_density_max 1.283
_refine_diff_density_min -0.681
_refine_diff_density_rms 0.082
_refine_ls_abs_structure_details
;
 Flack x determined using 2182 quotients [(I+)-(I-)]/[(I+)+(I-)]
 (Parsons, Flack and Wagner, Acta Cryst. B69 (2013) 249-259).
;
_refine_ls_abs_structure_Flack 0.034(17)
_refine_ls_extinction_method none
_refine_ls_goodness_of_fit_ref 0.955
_refine_ls_hydrogen_treatment constr
_refine_ls_matrix_type full
_refine_ls_number_parameters 496
_refine_ls_number_reflns 9567
_refine_ls_number_restraints 1
_refine_ls_restrained_S_all 0.954
_refine_ls_R_factor_all 0.0860
_refine_ls_R_factor_gt 0.0559
_refine_ls_shift/su_max 0.000
_refine_ls_shift/su_mean 0.000
_refine_ls_structure_factor_coef Fsqd
_refine_ls_weighting_details 'w=1/[\s^2^(Fo^2^)+(0.0532P)^2^] where P=(Fo^2^+2Fc^2^)/3'
_refine_ls_weighting_scheme calc
_refine_ls_wR_factor_gt 0.1309
_refine_ls_wR_factor_ref 0.1455
_reflns_Friedel_coverage 0.866
_reflns_Friedel_fraction_full 0.991
_reflns_Friedel_fraction_max 0.859
_reflns_number_gt 6604
_reflns_number_total 9567
_reflns_threshold_expression 'I > 2\s(I)'
_cod_data_source_file d0dt03243c2.cif
_cod_data_source_block ([Mn2(NITIm)3](BF4))n_173k_standard
_cod_depositor_comments
;
The following automatic conversions were performed:

data item '_exptl_absorpt_correction_type' value 'Multi-Scan' was
changed to 'multi-scan' in accordance with the
/home/data/users/saulius/crontab/automatic-downloads/current/RSC/lib/dictionaries/cif_core.dic
dictionary named 'cif_core.dic' version 2.4.2 last updated on
2011-04-26.

Automatic conversion script
Id: cif_fix_values 7556 2019-12-06 15:28:31Z antanas 
;
_cod_database_code 7706273
_shelx_shelxl_version_number 2018/3
_shelx_space_group_comment
;
The symmetry employed for this shelxl refinement is uniquely defined
by the following loop, which should always be used as a source of
symmetry information in preference to the above space-group names.
They are only intended as comments.
;
_shelx_estimated_absorpt_t_max 0.977
_shelx_estimated_absorpt_t_min 0.755
_olex2_refinement_description
;
1. Fixed Uiso
 At 1.2 times of:
  All C(H) groups
 At 1.5 times of:
  All C(H,H,H) groups
2.a Me refined with riding coordinates:
 C4A(H4AA,H4AB,H4AC), C5A(H5AA,H5AB,H5AC), C6A(H6AA,H6AB,H6AC), C7A(H7AA,H7AB,
 H7AC), C4B(H4BA,H4BB,H4BC), C5B(H5BA,H5BB,H5BC), C6B(H6BA,H6BB,H6BC), C7B(H7BA,
 H7BB,H7BC), C4C(H4CA,H4CB,H4CC), C5C(H5CA,H5CB,H5CC), C6C(H6CA,H6CB,H6CC),
 C7C(H7CA,H7CB,H7CC)
2.b Aromatic/amide H refined with riding coordinates:
 C9A(H9A), C10A(H10A), C9B(H9B), C10B(H10B), C9C(H9C), C10C(H10C)
;
_olex2_submission_special_instructions 'No special instructions were received'

loop_
_space_group_symop_operation_xyz
'x, y, z'
'-x, y+1/2, -z'

loop_
_atom_site_label
_atom_site_type_symbol
_atom_site_fract_x
_atom_site_fract_y
_atom_site_fract_z
_atom_site_U_iso_or_equiv
_atom_site_adp_type
_atom_site_occupancy
_atom_site_site_symmetry_order
_atom_site_calc_flag
_atom_site_refinement_flags_posn
_atom_site_refinement_flags_adp
_atom_site_refinement_flags_occupancy
_atom_site_disorder_assembly
_atom_site_disorder_group
Mn1 Mn 0.54316(8) 0.47405(5) 0.18142(8) 0.0253(2) Uani 1 1 d . . . . .
Mn2 Mn 0.54134(7) 0.31492(4) 0.68598(8) 0.0234(2) Uani 1 1 d . . . . .
O1A O 0.3728(4) 0.4999(2) 0.2304(4) 0.0289(9) Uani 1 1 d . . . . .
O2A O 0.4059(4) 0.7420(2) 0.4358(4) 0.0262(9) Uani 1 1 d . . . . .
N1A N 0.3583(5) 0.5546(3) 0.3253(5) 0.0282(12) Uani 1 1 d . . . . .
N2A N 0.3492(4) 0.6754(3) 0.3911(5) 0.0256(11) Uani 1 1 d . . . . .
N3A N 0.5872(5) 0.5970(3) 0.1815(5) 0.0278(11) Uani 1 1 d . . . . .
N4A N 0.5454(5) 0.7236(3) 0.2214(5) 0.0276(11) Uani 1 1 d . . . . .
C1A C 0.4091(6) 0.6258(3) 0.3170(6) 0.0256(12) Uani 1 1 d . . . . .
C2A C 0.2349(6) 0.5591(3) 0.3902(6) 0.0305(13) Uani 1 1 d . . . . .
C3A C 0.2573(5) 0.6349(3) 0.4717(6) 0.0282(13) Uani 1 1 d . . . . .
C4A C 0.1317(6) 0.5687(4) 0.2913(7) 0.0412(17) Uani 1 1 d . . . . .
H4AA H 0.049429 0.571790 0.332033 0.062 Uiso 1 1 calc R . . . .
H4AB H 0.146533 0.616888 0.243670 0.062 Uiso 1 1 calc R . . . .
H4AC H 0.132882 0.523626 0.234514 0.062 Uiso 1 1 calc R . . . .
C5A C 0.2130(6) 0.4857(4) 0.4663(7) 0.0405(16) Uani 1 1 d . . . . .
H5AA H 0.131497 0.489440 0.508512 0.061 Uiso 1 1 calc R . . . .
H5AB H 0.212891 0.439919 0.410995 0.061 Uiso 1 1 calc R . . . .
H5AC H 0.280357 0.480151 0.528864 0.061 Uiso 1 1 calc R . . . .
C6A C 0.3188(6) 0.6176(4) 0.5971(6) 0.0371(15) Uani 1 1 d . . . . .
H6AA H 0.258360 0.590729 0.651105 0.056 Uiso 1 1 calc R . . . .
H6AB H 0.392660 0.584069 0.584767 0.056 Uiso 1 1 calc R . . . .
H6AC H 0.345099 0.666895 0.636498 0.056 Uiso 1 1 calc R . . . .
C7A C 0.1421(6) 0.6854(4) 0.4887(7) 0.0375(15) Uani 1 1 d . . . . .
H7AA H 0.081653 0.658175 0.542160 0.056 Uiso 1 1 calc R . . . .
H7AB H 0.166656 0.735119 0.527853 0.056 Uiso 1 1 calc R . . . .
H7AC H 0.103178 0.695855 0.407032 0.056 Uiso 1 1 calc R . . . .
C8A C 0.5120(6) 0.6481(4) 0.2394(6) 0.0251(12) Uani 1 1 d . . . . .
C9A C 0.6763(6) 0.6417(4) 0.1244(6) 0.0335(14) Uani 1 1 d . . . . .
H9A H 0.744207 0.622779 0.075497 0.040 Uiso 1 1 calc R . . . .
C10A C 0.6505(6) 0.7192(4) 0.1501(6) 0.0343(15) Uani 1 1 d . . . . .
H10A H 0.698781 0.762719 0.122378 0.041 Uiso 1 1 calc R . . . .
O1B O 0.4894(4) 0.3453(2) 0.1870(4) 0.0341(10) Uani 1 1 d . . . . .
O2B O 0.3540(4) 0.3232(2) 0.5936(4) 0.0278(9) Uani 1 1 d . . . . .
N1B N 0.4260(5) 0.3210(3) 0.2828(5) 0.0281(11) Uani 1 1 d . . . . .
N2B N 0.3597(4) 0.3113(3) 0.4743(4) 0.0251(10) Uani 1 1 d . . . . .
N3B N 0.5970(5) 0.4502(3) 0.3638(5) 0.0285(11) Uani 1 1 d . . . . .
N4B N 0.5867(5) 0.3993(3) 0.5576(5) 0.0267(11) Uani 1 1 d . . . . .
C1B C 0.4429(5) 0.3467(3) 0.3995(6) 0.0251(12) Uani 1 1 d . . . . .
C2B C 0.3219(5) 0.2623(3) 0.2686(6) 0.0283(13) Uani 1 1 d . . . . .
C3B C 0.2802(6) 0.2513(3) 0.4094(6) 0.0289(13) Uani 1 1 d . . . . .
C4B C 0.3761(7) 0.1891(4) 0.2074(7) 0.0401(16) Uani 1 1 d . . . . .
H4BA H 0.309330 0.149846 0.197235 0.060 Uiso 1 1 calc R . . . .
H4BB H 0.410136 0.202736 0.125350 0.060 Uiso 1 1 calc R . . . .
H4BC H 0.443543 0.167688 0.260299 0.060 Uiso 1 1 calc R . . . .
C5B C 0.2240(7) 0.2997(5) 0.1820(7) 0.0453(18) Uani 1 1 d . . . . .
H5BA H 0.153483 0.263330 0.169651 0.068 Uiso 1 1 calc R . . . .
H5BB H 0.193083 0.348322 0.219631 0.068 Uiso 1 1 calc R . . . .
H5BC H 0.262677 0.311360 0.101244 0.068 Uiso 1 1 calc R . . . .
C6B C 0.3147(7) 0.1719(4) 0.4641(7) 0.0400(16) Uani 1 1 d . . . . .
H6BA H 0.264066 0.130994 0.423434 0.060 Uiso 1 1 calc R . . . .
H6BB H 0.404364 0.161494 0.450138 0.060 Uiso 1 1 calc R . . . .
H6BC H 0.297911 0.171854 0.554049 0.060 Uiso 1 1 calc R . . . .
C7B C 0.1426(6) 0.2688(4) 0.4343(7) 0.0404(16) Uani 1 1 d . . . . .
H7BA H 0.089714 0.229695 0.392051 0.061 Uiso 1 1 calc R . . . .
H7BB H 0.127270 0.266864 0.524488 0.061 Uiso 1 1 calc R . . . .
H7BC H 0.121706 0.321152 0.402607 0.061 Uiso 1 1 calc R . . . .
C8B C 0.5385(6) 0.4001(3) 0.4403(6) 0.0244(12) Uani 1 1 d . . . . .
C9B C 0.6891(6) 0.4837(4) 0.4362(6) 0.0321(14) Uani 1 1 d . . . . .
H9B H 0.747797 0.522035 0.409097 0.039 Uiso 1 1 calc R . . . .
C10B C 0.6827(6) 0.4526(3) 0.5558(6) 0.0311(14) Uani 1 1 d . . . . .
H10B H 0.735767 0.466061 0.624383 0.037 Uiso 1 1 calc R . . . .
O1C O 0.7067(4) 0.4599(2) 0.1259(4) 0.0336(10) Uani 1 1 d . . . . .
O2C O 0.7103(4) 0.3003(2) -0.2239(4) 0.0339(10) Uani 1 1 d . . . . .
N1C N 0.7199(5) 0.3868(3) 0.0701(5) 0.0305(12) Uani 1 1 d . . . . .
N2C N 0.7398(4) 0.3314(3) -0.1131(5) 0.0276(11) Uani 1 1 d . . . . .
N3C N 0.4853(5) 0.4573(3) -0.0037(5) 0.0262(10) Uani 1 1 d . . . . .
N4C N 0.4863(5) 0.3934(3) -0.1879(5) 0.0264(11) Uani 1 1 d . . . . .
C1C C 0.6724(5) 0.3791(3) -0.0475(6) 0.0264(12) Uani 1 1 d . . . . .
C2C C 0.8473(6) 0.3523(4) 0.0770(6) 0.0325(14) Uani 1 1 d . . . . .
C3C C 0.8369(6) 0.2903(4) -0.0312(6) 0.0342(15) Uani 1 1 d . . . . .
C4C C 0.9473(6) 0.4150(4) 0.0521(7) 0.0410(16) Uani 1 1 d . . . . .
H4CA H 1.031313 0.391200 0.057004 0.061 Uiso 1 1 calc R . . . .
H4CB H 0.934017 0.437166 -0.031413 0.061 Uiso 1 1 calc R . . . .
H4CC H 0.940632 0.456608 0.114788 0.061 Uiso 1 1 calc R . . . .
C5C C 0.8656(6) 0.3168(5) 0.2060(6) 0.0413(15) Uani 1 1 d . . . . .
H5CA H 0.949913 0.293604 0.212202 0.062 Uiso 1 1 calc R . . . .
H5CB H 0.856719 0.357803 0.269489 0.062 Uiso 1 1 calc R . . . .
H5CC H 0.801933 0.276107 0.219522 0.062 Uiso 1 1 calc R . . . .
C6C C 0.9559(6) 0.2749(5) -0.1027(7) 0.050(2) Uani 1 1 d . . . . .
H6CA H 1.017120 0.248360 -0.048316 0.076 Uiso 1 1 calc R . . . .
H6CB H 0.936765 0.241550 -0.174996 0.076 Uiso 1 1 calc R . . . .
H6CC H 0.991270 0.324743 -0.131471 0.076 Uiso 1 1 calc R . . . .
C7C C 0.7735(7) 0.2136(4) 0.0102(7) 0.0474(19) Uani 1 1 d . . . . .
H7CA H 0.696508 0.225776 0.056447 0.071 Uiso 1 1 calc R . . . .
H7CB H 0.752106 0.182112 -0.063497 0.071 Uiso 1 1 calc R . . . .
H7CC H 0.831482 0.184077 0.064209 0.071 Uiso 1 1 calc R . . . .
C8C C 0.5506(5) 0.4118(3) -0.0820(6) 0.0242(13) Uani 1 1 d . . . . .
C9C C 0.3736(6) 0.4704(4) -0.0642(6) 0.0323(14) Uani 1 1 d . . . . .
H9C H 0.306495 0.501658 -0.033326 0.039 Uiso 1 1 calc R . . . .
C10C C 0.3731(6) 0.4321(4) -0.1750(6) 0.0327(14) Uani 1 1 d . . . . .
H10C H 0.305793 0.431808 -0.234039 0.039 Uiso 1 1 calc R . . . .
F1 F 0.8537(5) 0.5262(4) -0.1947(6) 0.0831(18) Uani 1 1 d . . . . .
F2 F 0.9685(7) 0.6368(4) -0.2104(7) 0.117(3) Uani 1 1 d . . . . .
F3 F 1.0650(5) 0.5223(4) -0.2083(7) 0.100(2) Uani 1 1 d . . . . .
F4 F 0.9419(6) 0.5597(4) -0.3746(6) 0.0862(18) Uani 1 1 d . . . . .
B B 0.9575(10) 0.5601(6) -0.2354(13) 0.068(3) Uani 1 1 d . . . . .

loop_
_atom_site_aniso_label
_atom_site_aniso_U_11
_atom_site_aniso_U_22
_atom_site_aniso_U_33
_atom_site_aniso_U_23
_atom_site_aniso_U_13
_atom_site_aniso_U_12
Mn1 0.0345(5) 0.0199(4) 0.0213(5) -0.0021(4) -0.0079(4) 0.0003(4)
Mn2 0.0338(5) 0.0170(4) 0.0192(5) -0.0009(3) -0.0089(4) 0.0010(4)
O1A 0.037(2) 0.022(2) 0.028(2) -0.0063(17) -0.0070(18) -0.0022(17)
O2A 0.036(2) 0.020(2) 0.023(2) -0.0033(16) -0.0082(17) -0.0030(16)
N1A 0.041(3) 0.018(2) 0.026(3) -0.0040(19) -0.004(2) -0.003(2)
N2A 0.032(3) 0.019(2) 0.026(3) -0.002(2) -0.004(2) -0.005(2)
N3A 0.031(2) 0.024(3) 0.028(3) -0.002(2) -0.006(2) -0.001(2)
N4A 0.038(3) 0.022(2) 0.023(3) 0.000(2) -0.005(2) -0.005(2)
C1A 0.032(3) 0.019(3) 0.026(3) -0.001(2) -0.008(2) 0.003(2)
C2A 0.035(3) 0.023(3) 0.034(4) -0.002(2) -0.005(3) -0.002(2)
C3A 0.034(3) 0.020(3) 0.031(3) 0.001(2) -0.006(3) -0.002(2)
C4A 0.038(4) 0.034(4) 0.051(5) -0.008(3) -0.017(3) 0.006(3)
C5A 0.048(4) 0.023(3) 0.051(4) -0.001(3) 0.006(3) 0.000(3)
C6A 0.048(4) 0.036(4) 0.027(4) -0.001(3) -0.005(3) -0.004(3)
C7A 0.040(3) 0.026(3) 0.046(4) -0.003(3) 0.003(3) 0.004(3)
C8A 0.032(3) 0.019(3) 0.023(3) -0.003(2) -0.009(2) -0.003(2)
C9A 0.039(3) 0.030(3) 0.031(4) 0.002(3) 0.001(3) -0.003(3)
C10A 0.043(4) 0.026(3) 0.034(4) 0.003(3) -0.004(3) -0.007(3)
O1B 0.054(3) 0.025(2) 0.023(2) -0.0011(17) -0.003(2) -0.005(2)
O2B 0.039(2) 0.024(2) 0.020(2) -0.0002(17) -0.0086(17) -0.0004(17)
N1B 0.040(3) 0.020(2) 0.024(3) 0.004(2) -0.013(2) -0.004(2)
N2B 0.031(2) 0.022(2) 0.022(3) 0.002(2) -0.013(2) -0.002(2)
N3B 0.041(3) 0.016(2) 0.028(3) -0.0001(19) -0.008(2) -0.0026(19)
N4B 0.035(3) 0.020(2) 0.025(3) -0.001(2) -0.012(2) -0.0001(19)
C1B 0.033(3) 0.018(3) 0.023(3) -0.001(2) -0.010(2) 0.002(2)
C2B 0.036(3) 0.022(3) 0.027(3) 0.001(2) -0.016(3) -0.004(2)
C3B 0.040(3) 0.021(3) 0.026(3) -0.001(2) -0.014(3) -0.009(2)
C4B 0.051(4) 0.028(3) 0.041(4) -0.012(3) -0.008(3) -0.010(3)
C5B 0.050(4) 0.054(5) 0.031(4) 0.005(3) -0.017(3) 0.002(3)
C6B 0.062(4) 0.020(3) 0.037(4) 0.001(3) -0.015(3) -0.001(3)
C7B 0.044(4) 0.040(4) 0.036(4) 0.000(3) -0.013(3) -0.011(3)
C8B 0.034(3) 0.018(3) 0.021(3) 0.004(2) -0.005(2) 0.001(2)
C9B 0.043(3) 0.025(3) 0.029(3) 0.002(3) -0.008(3) -0.010(3)
C10B 0.038(3) 0.022(3) 0.033(4) -0.003(2) -0.013(3) -0.006(2)
O1C 0.043(2) 0.024(2) 0.034(2) -0.0092(18) -0.0103(19) -0.0008(18)
O2C 0.042(2) 0.035(2) 0.024(2) -0.0130(18) -0.0144(18) 0.0092(19)
N1C 0.040(3) 0.031(3) 0.020(3) -0.004(2) -0.012(2) 0.007(2)
N2C 0.033(2) 0.027(3) 0.022(3) -0.0039(19) -0.011(2) 0.002(2)
N3C 0.035(3) 0.021(2) 0.022(3) -0.0010(19) -0.008(2) 0.0039(19)
N4C 0.034(3) 0.021(2) 0.023(3) -0.0017(19) -0.010(2) 0.0023(19)
C1C 0.033(3) 0.021(3) 0.025(3) -0.003(2) -0.011(2) -0.005(2)
C2C 0.035(3) 0.030(3) 0.032(4) -0.004(3) -0.015(3) 0.004(2)
C3C 0.038(3) 0.033(3) 0.032(4) -0.003(3) -0.016(3) 0.005(3)
C4C 0.042(4) 0.040(4) 0.040(4) -0.001(3) -0.013(3) -0.003(3)
C5C 0.049(4) 0.042(4) 0.032(4) 0.001(3) -0.007(3) 0.004(3)
C6C 0.042(4) 0.067(5) 0.042(5) -0.021(4) -0.021(3) 0.016(3)
C7C 0.071(5) 0.026(3) 0.044(4) 0.003(3) -0.025(4) 0.005(3)
C8C 0.034(3) 0.016(3) 0.023(3) -0.004(2) -0.009(2) 0.002(2)
C9C 0.038(3) 0.025(3) 0.033(3) -0.002(3) -0.005(3) 0.005(3)
C10C 0.038(3) 0.029(3) 0.031(4) -0.003(3) -0.014(3) 0.006(3)
F1 0.071(3) 0.097(4) 0.081(4) 0.030(4) -0.009(3) -0.014(3)
F2 0.151(7) 0.062(4) 0.138(7) -0.017(4) -0.050(5) 0.005(4)
F3 0.070(4) 0.100(5) 0.128(6) 0.045(4) -0.010(3) 0.028(3)
F4 0.089(4) 0.098(4) 0.072(4) 0.023(3) -0.011(3) -0.010(3)
B 0.057(6) 0.046(6) 0.100(9) 0.037(6) -0.015(6) -0.002(4)

loop_
_atom_type_symbol
_atom_type_description
_atom_type_scat_dispersion_real
_atom_type_scat_dispersion_imag
_atom_type_scat_source
C C 0.0033 0.0016 'International Tables Vol C Tables 4.2.6.8 and 6.1.1.4'
H H 0.0000 0.0000 'International Tables Vol C Tables 4.2.6.8 and 6.1.1.4'
B B 0.0013 0.0007 'International Tables Vol C Tables 4.2.6.8 and 6.1.1.4'
N N 0.0061 0.0033 'International Tables Vol C Tables 4.2.6.8 and 6.1.1.4'
O O 0.0106 0.0060 'International Tables Vol C Tables 4.2.6.8 and 6.1.1.4'
F F 0.0171 0.0103 'International Tables Vol C Tables 4.2.6.8 and 6.1.1.4'
Mn Mn 0.3368 0.7283 'International Tables Vol C Tables 4.2.6.8 and 6.1.1.4'

loop_
_geom_angle_atom_site_label_1
_geom_angle_atom_site_label_2
_geom_angle_atom_site_label_3
_geom_angle
_geom_angle_site_symmetry_1
_geom_angle_site_symmetry_3
_geom_angle_publ_flag
O1A Mn1 N3A 88.91(18) . . ?
O1A Mn1 O1B 88.74(17) . . ?
O1A Mn1 N3B 92.4(2) . . ?
O1A Mn1 N3C 91.13(19) . . ?
N3A Mn1 O1B 177.46(19) . . ?
N3B Mn1 N3A 97.64(18) . . ?
N3B Mn1 O1B 81.51(17) . . ?
N3B Mn1 N3C 160.75(19) . . ?
O1C Mn1 O1A 173.73(19) . . ?
O1C Mn1 N3A 85.60(19) . . ?
O1C Mn1 O1B 96.80(18) . . ?
O1C Mn1 N3B 91.4(2) . . ?
O1C Mn1 N3C 86.98(19) . . ?
N3C Mn1 N3A 101.35(19) . . ?
N3C Mn1 O1B 79.65(17) . . ?
O2A Mn2 N4A 88.3(2) 2_646 2_646 ?
O2A Mn2 O2B 90.19(16) 2_646 . ?
O2A Mn2 N4B 85.86(19) 2_646 . ?
O2A Mn2 O2C 88.96(17) 2_646 1_556 ?
O2A Mn2 N4C 178.9(2) 2_646 1_556 ?
N4A Mn2 O2B 82.04(17) 2_646 . ?
N4B Mn2 N4A 163.48(19) . 2_646 ?
N4B Mn2 O2B 82.54(17) . . ?
O2C Mn2 N4A 94.2(2) 1_556 2_646 ?
O2C Mn2 O2B 176.17(17) 1_556 . ?
O2C Mn2 N4B 101.11(19) 1_556 . ?
N4C Mn2 N4A 92.7(2) 1_556 2_646 ?
N4C Mn2 O2B 89.60(18) 1_556 . ?
N4C Mn2 N4B 93.1(2) 1_556 . ?
N4C Mn2 O2C 91.32(18) 1_556 1_556 ?
N1A O1A Mn1 117.4(3) . . ?
N2A O2A Mn2 115.9(3) . 2_656 ?
O1A N1A C2A 118.6(4) . . ?
C1A N1A O1A 121.2(5) . . ?
C1A N1A C2A 110.0(5) . . ?
O2A N2A C3A 118.3(5) . . ?
C1A N2A O2A 121.8(5) . . ?
C1A N2A C3A 111.8(5) . . ?
C8A N3A Mn1 120.4(4) . . ?
C8A N3A C9A 105.1(5) . . ?
C9A N3A Mn1 134.3(4) . . ?
C8A N4A Mn2 122.2(4) . 2_656 ?
C8A N4A C10A 104.2(5) . . ?
C10A N4A Mn2 133.0(4) . 2_656 ?
N1A C1A C8A 126.3(5) . . ?
N2A C1A N1A 110.3(5) . . ?
N2A C1A C8A 123.4(5) . . ?
N1A C2A C3A 99.8(5) . . ?
N1A C2A C4A 108.1(5) . . ?
N1A C2A C5A 110.4(5) . . ?
C4A C2A C3A 113.6(5) . . ?
C5A C2A C3A 113.8(5) . . ?
C5A C2A C4A 110.5(5) . . ?
N2A C3A C2A 99.1(5) . . ?
N2A C3A C6A 109.0(5) . . ?
N2A C3A C7A 110.0(5) . . ?
C6A C3A C2A 113.1(5) . . ?
C7A C3A C2A 114.6(5) . . ?
C7A C3A C6A 110.4(6) . . ?
C2A C4A H4AA 109.5 . . ?
C2A C4A H4AB 109.5 . . ?
C2A C4A H4AC 109.5 . . ?
H4AA C4A H4AB 109.5 . . ?
H4AA C4A H4AC 109.5 . . ?
H4AB C4A H4AC 109.5 . . ?
C2A C5A H5AA 109.5 . . ?
C2A C5A H5AB 109.5 . . ?
C2A C5A H5AC 109.5 . . ?
H5AA C5A H5AB 109.5 . . ?
H5AA C5A H5AC 109.5 . . ?
H5AB C5A H5AC 109.5 . . ?
C3A C6A H6AA 109.5 . . ?
C3A C6A H6AB 109.5 . . ?
C3A C6A H6AC 109.5 . . ?
H6AA C6A H6AB 109.5 . . ?
H6AA C6A H6AC 109.5 . . ?
H6AB C6A H6AC 109.5 . . ?
C3A C7A H7AA 109.5 . . ?
C3A C7A H7AB 109.5 . . ?
C3A C7A H7AC 109.5 . . ?
H7AA C7A H7AB 109.5 . . ?
H7AA C7A H7AC 109.5 . . ?
H7AB C7A H7AC 109.5 . . ?
N3A C8A N4A 113.5(5) . . ?
N3A C8A C1A 123.9(6) . . ?
N4A C8A C1A 122.6(6) . . ?
N3A C9A H9A 126.0 . . ?
N3A C9A C10A 108.0(6) . . ?
C10A C9A H9A 126.0 . . ?
N4A C10A C9A 109.3(6) . . ?
N4A C10A H10A 125.4 . . ?
C9A C10A H10A 125.4 . . ?
N1B O1B Mn1 117.5(3) . . ?
N2B O2B Mn2 112.4(3) . . ?
O1B N1B C1B 124.5(5) . . ?
O1B N1B C2B 121.3(5) . . ?
C1B N1B C2B 114.1(5) . . ?
O2B N2B C1B 123.6(5) . . ?
O2B N2B C3B 122.4(5) . . ?
C1B N2B C3B 113.8(5) . . ?
C8B N3B Mn1 125.2(4) . . ?
C8B N3B C9B 104.6(5) . . ?
C9B N3B Mn1 130.0(4) . . ?
C8B N4B Mn2 122.7(4) . . ?
C8B N4B C10B 104.9(5) . . ?
C10B N4B Mn2 131.0(4) . . ?
N1B C1B N2B 109.0(5) . . ?
N1B C1B C8B 125.9(6) . . ?
N2B C1B C8B 125.0(5) . . ?
N1B C2B C3B 101.1(4) . . ?
N1B C2B C4B 108.2(5) . . ?
N1B C2B C5B 106.3(5) . . ?
C4B C2B C3B 114.9(5) . . ?
C4B C2B C5B 109.8(5) . . ?
C5B C2B C3B 115.6(5) . . ?
N2B C3B C2B 101.6(4) . . ?
N2B C3B C6B 107.3(5) . . ?
N2B C3B C7B 108.9(5) . . ?
C6B C3B C2B 113.8(5) . . ?
C7B C3B C2B 114.9(5) . . ?
C7B C3B C6B 109.7(6) . . ?
C2B C4B H4BA 109.5 . . ?
C2B C4B H4BB 109.5 . . ?
C2B C4B H4BC 109.5 . . ?
H4BA C4B H4BB 109.5 . . ?
H4BA C4B H4BC 109.5 . . ?
H4BB C4B H4BC 109.5 . . ?
C2B C5B H5BA 109.5 . . ?
C2B C5B H5BB 109.5 . . ?
C2B C5B H5BC 109.5 . . ?
H5BA C5B H5BB 109.5 . . ?
H5BA C5B H5BC 109.5 . . ?
H5BB C5B H5BC 109.5 . . ?
C3B C6B H6BA 109.5 . . ?
C3B C6B H6BB 109.5 . . ?
C3B C6B H6BC 109.5 . . ?
H6BA C6B H6BB 109.5 . . ?
H6BA C6B H6BC 109.5 . . ?
H6BB C6B H6BC 109.5 . . ?
C3B C7B H7BA 109.5 . . ?
C3B C7B H7BB 109.5 . . ?
C3B C7B H7BC 109.5 . . ?
H7BA C7B H7BB 109.5 . . ?
H7BA C7B H7BC 109.5 . . ?
H7BB C7B H7BC 109.5 . . ?
N3B C8B N4B 113.6(5) . . ?
N3B C8B C1B 123.4(5) . . ?
N4B C8B C1B 122.7(5) . . ?
N3B C9B H9B 125.6 . . ?
N3B C9B C10B 108.9(5) . . ?
C10B C9B H9B 125.6 . . ?
N4B C10B C9B 108.0(5) . . ?
N4B C10B H10B 126.0 . . ?
C9B C10B H10B 126.0 . . ?
N1C O1C Mn1 110.6(3) . . ?
N2C O2C Mn2 124.7(3) . 1_554 ?
O1C N1C C2C 115.5(4) . . ?
C1C N1C O1C 116.6(5) . . ?
C1C N1C C2C 109.9(5) . . ?
O2C N2C C3C 118.8(5) . . ?
C1C N2C O2C 127.3(5) . . ?
C1C N2C C3C 110.6(5) . . ?
C8C N3C Mn1 121.6(4) . . ?
C8C N3C C9C 104.5(5) . . ?
C9C N3C Mn1 132.5(4) . . ?
C8C N4C Mn2 125.0(4) . 1_554 ?
C8C N4C C10C 103.9(5) . . ?
C10C N4C Mn2 130.5(4) . 1_554 ?
N1C C1C C8C 121.4(5) . . ?
N2C C1C N1C 111.2(5) . . ?
N2C C1C C8C 126.7(5) . . ?
N1C C2C C3C 99.9(4) . . ?
N1C C2C C4C 110.4(5) . . ?
N1C C2C C5C 108.4(5) . . ?
C4C C2C C3C 112.8(6) . . ?
C5C C2C C3C 114.1(5) . . ?
C5C C2C C4C 110.6(5) . . ?
N2C C3C C2C 99.1(5) . . ?
N2C C3C C7C 105.3(5) . . ?
C6C C3C N2C 110.8(6) . . ?
C6C C3C C2C 115.9(5) . . ?
C6C C3C C7C 111.7(6) . . ?
C7C C3C C2C 112.9(6) . . ?
C2C C4C H4CA 109.5 . . ?
C2C C4C H4CB 109.5 . . ?
C2C C4C H4CC 109.5 . . ?
H4CA C4C H4CB 109.5 . . ?
H4CA C4C H4CC 109.5 . . ?
H4CB C4C H4CC 109.5 . . ?
C2C C5C H5CA 109.5 . . ?
C2C C5C H5CB 109.5 . . ?
C2C C5C H5CC 109.5 . . ?
H5CA C5C H5CB 109.5 . . ?
H5CA C5C H5CC 109.5 . . ?
H5CB C5C H5CC 109.5 . . ?
C3C C6C H6CA 109.5 . . ?
C3C C6C H6CB 109.5 . . ?
C3C C6C H6CC 109.5 . . ?
H6CA C6C H6CB 109.5 . . ?
H6CA C6C H6CC 109.5 . . ?
H6CB C6C H6CC 109.5 . . ?
C3C C7C H7CA 109.5 . . ?
C3C C7C H7CB 109.5 . . ?
C3C C7C H7CC 109.5 . . ?
H7CA C7C H7CB 109.5 . . ?
H7CA C7C H7CC 109.5 . . ?
H7CB C7C H7CC 109.5 . . ?
N3C C8C N4C 113.4(5) . . ?
N3C C8C C1C 121.8(5) . . ?
N4C C8C C1C 124.4(5) . . ?
N3C C9C H9C 125.3 . . ?
C10C C9C N3C 109.5(6) . . ?
C10C C9C H9C 125.3 . . ?
N4C C10C H10C 125.6 . . ?
C9C C10C N4C 108.7(5) . . ?
C9C C10C H10C 125.6 . . ?
F1 B F2 115.7(11) . . ?
F1 B F3 115.4(8) . . ?
F1 B F4 103.9(8) . . ?
F2 B F4 102.2(8) . . ?
F3 B F2 110.7(9) . . ?
F3 B F4 107.6(10) . . ?

loop_
_geom_bond_atom_site_label_1
_geom_bond_atom_site_label_2
_geom_bond_distance
_geom_bond_site_symmetry_2
_geom_bond_publ_flag
Mn1 O1A 1.936(4) . ?
Mn1 N3A 2.148(5) . ?
Mn1 O1B 2.269(5) . ?
Mn1 N3B 2.070(5) . ?
Mn1 O1C 1.854(5) . ?
Mn1 N3C 2.089(5) . ?
Mn2 O2A 1.889(4) 2_646 ?
Mn2 N4A 2.066(5) 2_646 ?
Mn2 O2B 2.218(4) . ?
Mn2 N4B 2.049(5) . ?
Mn2 O2C 2.044(4) 1_556 ?
Mn2 N4C 1.992(5) 1_556 ?
O1A N1A 1.389(6) . ?
O2A N2A 1.370(6) . ?
N1A C1A 1.332(7) . ?
N1A C2A 1.489(8) . ?
N2A C1A 1.324(7) . ?
N2A C3A 1.478(8) . ?
N3A C8A 1.338(8) . ?
N3A C9A 1.363(8) . ?
N4A C8A 1.350(8) . ?
N4A C10A 1.358(8) . ?
C1A C8A 1.428(9) . ?
C2A C3A 1.576(8) . ?
C2A C4A 1.526(9) . ?
C2A C5A 1.513(9) . ?
C3A C6A 1.517(9) . ?
C3A C7A 1.507(8) . ?
C4A H4AA 0.9800 . ?
C4A H4AB 0.9800 . ?
C4A H4AC 0.9800 . ?
C5A H5AA 0.9800 . ?
C5A H5AB 0.9800 . ?
C5A H5AC 0.9800 . ?
C6A H6AA 0.9800 . ?
C6A H6AB 0.9800 . ?
C6A H6AC 0.9800 . ?
C7A H7AA 0.9800 . ?
C7A H7AB 0.9800 . ?
C7A H7AC 0.9800 . ?
C9A H9A 0.9500 . ?
C9A C10A 1.379(9) . ?
C10A H10A 0.9500 . ?
O1B N1B 1.298(6) . ?
O2B N2B 1.294(6) . ?
N1B C1B 1.335(7) . ?
N1B C2B 1.498(7) . ?
N2B C1B 1.340(8) . ?
N2B C3B 1.494(7) . ?
N3B C8B 1.340(8) . ?
N3B C9B 1.368(7) . ?
N4B C8B 1.352(8) . ?
N4B C10B 1.366(7) . ?
C1B C8B 1.428(8) . ?
C2B C3B 1.585(9) . ?
C2B C4B 1.524(9) . ?
C2B C5B 1.526(8) . ?
C3B C6B 1.521(8) . ?
C3B C7B 1.515(9) . ?
C4B H4BA 0.9800 . ?
C4B H4BB 0.9800 . ?
C4B H4BC 0.9800 . ?
C5B H5BA 0.9800 . ?
C5B H5BB 0.9800 . ?
C5B H5BC 0.9800 . ?
C6B H6BA 0.9800 . ?
C6B H6BB 0.9800 . ?
C6B H6BC 0.9800 . ?
C7B H7BA 0.9800 . ?
C7B H7BB 0.9800 . ?
C7B H7BC 0.9800 . ?
C9B H9B 0.9500 . ?
C9B C10B 1.387(9) . ?
C10B H10B 0.9500 . ?
O1C N1C 1.389(6) . ?
O2C N2C 1.335(6) . ?
N1C C1C 1.359(8) . ?
N1C C2C 1.476(8) . ?
N2C C1C 1.293(8) . ?
N2C C3C 1.519(7) . ?
N3C C8C 1.339(8) . ?
N3C C9C 1.365(8) . ?
N4C C8C 1.355(7) . ?
N4C C10C 1.377(8) . ?
C1C C8C 1.453(8) . ?
C2C C3C 1.572(9) . ?
C2C C4C 1.530(9) . ?
C2C C5C 1.519(9) . ?
C3C C6C 1.504(10) . ?
C3C C7C 1.537(10) . ?
C4C H4CA 0.9800 . ?
C4C H4CB 0.9800 . ?
C4C H4CC 0.9800 . ?
C5C H5CA 0.9800 . ?
C5C H5CB 0.9800 . ?
C5C H5CC 0.9800 . ?
C6C H6CA 0.9800 . ?
C6C H6CB 0.9800 . ?
C6C H6CC 0.9800 . ?
C7C H7CA 0.9800 . ?
C7C H7CB 0.9800 . ?
C7C H7CC 0.9800 . ?
C9C H9C 0.9500 . ?
C9C C10C 1.354(9) . ?
C10C H10C 0.9500 . ?
F1 B 1.321(11) . ?
F2 B 1.341(13) . ?
F3 B 1.339(11) . ?
F4 B 1.497(14) . ?
